data_9005659
loop_
_publ_author_name
'Bosi, F.'
'Lucchesi, S.'

_publ_section_title
;
 Crystal chemistry of the schorl-dravite series
 Note: Tourmaline TMl2ap
;
_journal_name_full 'European Journal of Mineralogy'
_journal_page_first 335
_journal_page_last 344
_journal_paper_doi 10.1127/0935-1221/2004/0016-0335
_journal_volume 16
_journal_year 2004
_chemical_compound_source 'Cruziero, Minas Gerais, Brazil'
_chemical_formula_sum
;Al6.675 B3 F0.177 Fe1.668 H0.512 K0.013 Li0.012 Mg0.663 Na0.633 O30.823
 Si5.91 Ti0.051 Zn0.009
;
_chemical_name_mineral Hydroxy-schorl
_space_group_IT_number 160
_symmetry_space_group_name_Hall 'R 3 -2"'
_symmetry_space_group_name_H-M 'R 3 m :H'
_cell_angle_alpha 90
_cell_angle_beta 90
_cell_angle_gamma 120
_cell_formula_units_Z 3
_cell_length_a 15.9659
_cell_length_b 15.9659
_cell_length_c 7.1693
_cell_volume 1582.684
_database_code_amcsd 0007050
_exptl_crystal_density_diffrn 3.157
_cod_original_sg_symbol_H-M 'R 3 m'
_cod_original_formula_sum
;Na.633 K.013 Fe1.668 Al6.675 Mg.663 Ti.051 Li.012 Zn.009 Si5.91 B3 O30.823
 F.177 H.512
;
_cod_database_code 9005659

loop_
_space_group_symop_operation_xyz
x,y,z
2/3+x,1/3+y,1/3+z
1/3+x,2/3+y,2/3+z
x,x-y,z
2/3+x,1/3+x-y,1/3+z
1/3+x,2/3+x-y,2/3+z
-y,-x,z
2/3-y,1/3-x,1/3+z
1/3-y,2/3-x,2/3+z
-x+y,y,z
2/3-x+y,1/3+y,1/3+z
1/3-x+y,2/3+y,2/3+z
-y,x-y,z
2/3-y,1/3+x-y,1/3+z
1/3-y,2/3+x-y,2/3+z
-x+y,-x,z
2/3-x+y,1/3-x,1/3+z
1/3-x+y,2/3-x,2/3+z

loop_
_atom_site_label
_atom_site_fract_x
_atom_site_fract_y
_atom_site_fract_z
_atom_site_occupancy
_atom_site_type_symbol
_atom_site_attached_hydrogens
NaX 0.00000 0.00000 0.22780 0.63300 Na 0
KX 0.00000 0.00000 0.22780 0.01300 K 0
Fe2+Y 0.12397 0.06199 0.63021 0.50000 Fe 0
AlY 0.12397 0.06199 0.63021 0.42700 Al 0
MgY 0.12397 0.06199 0.63021 0.04700 Mg 0
Ti4+Y 0.12397 0.06199 0.63021 0.01700 Ti 0
LiY 0.12397 0.06199 0.63021 0.00400 Li 0
ZnY 0.12397 0.06199 0.63021 0.00300 Zn 0
AlZ 0.29824 0.26159 0.61062 0.88400 Al 0
MgZ 0.29824 0.26159 0.61062 0.08700 Mg 0
Fe2+Z 0.29824 0.26159 0.61062 0.01400 Fe 0
Fe3+Z 0.29824 0.26159 0.61062 0.01400 Fe 0
SiT 0.19183 0.18984 0.00000 0.98500 Si 0
AlT 0.19183 0.18984 0.00000 0.01500 Al 0
B 0.11011 0.22022 0.45451 1.00000 B 0
O-H1W 0.00000 0.00000 0.77754 0.51200 O 1
O1W 0.00000 0.00000 0.77754 0.31100 O 0
F1W 0.00000 0.00000 0.77754 0.17700 F 0
O2 0.06144 0.12288 0.48679 1.00000 O 0
O3V 0.26680 0.13340 0.50999 1.00000 O 0
O4 0.09336 0.18672 0.06897 1.00000 O 0
O5 0.18643 0.09322 0.09130 1.00000 O 0
O6 0.19705 0.18667 0.77613 1.00000 O 0
O7 0.28512 0.28544 0.07885 1.00000 O 0
O8 0.20971 0.27044 0.44066 1.00000 O 0

loop_
_cod_changelog_entry_id
_cod_changelog_entry_author
_cod_changelog_entry_date
_cod_changelog_entry_text
1
;cod-tools version 3.8.0
Id: cif_guess_AMCSD_atom_types 9581 2023-05-17 12:35:41Z saulius
;
2023-05-23T09:18:11+03:00
;Derived atom types and hydrogen counts
from atom names that follow the AMCSD naming convention
(Wat == water, O-H == hydroxyl).
;

loop_
_cod_related_entry_id
_cod_related_entry_database
_cod_related_entry_code
1 AMCSD 0007050
